data_7224360
loop_
_publ_author_name
'Mocilac, P.'
'Gallagher, J. F.'

_publ_section_title
;
 Halogenated tennimides and trezimides: impact of halogen bonding and
 solvent role on porous network formation and inclusion
;
_journal_issue 13
_journal_name_full CrystEngComm
_journal_page_first 2375
_journal_paper_doi 10.1039/C5CE02052B
_journal_volume 18
_journal_year 2016
_chemical_formula_moiety 'C52 H28 Cl4 N8 O8, 0.8(C H Cl3)'
_chemical_formula_sum 'C52.8 H28.8 Cl6.4 N8 O8'
_chemical_formula_weight 1130.12
_chemical_name_common 'ClIO4 chloroform solvate'
_space_group_crystal_system orthorhombic
_space_group_IT_number 56
_space_group_name_Hall '-P 2ab 2ac'
_space_group_name_H-M_alt 'P c c n'
_symmetry_space_group_name_Hall '-P 2ab 2ac'
_symmetry_space_group_name_H-M 'P c c n'
_atom_sites_solution_hydrogens geom
_atom_sites_solution_primary direct
_atom_sites_solution_secondary geom
_audit_block_doi 10.5517/cc14n9nr
_audit_creation_method SHELXL-2014/7
_audit_update_record
;
2015-04-28 deposited with the CCDC.
2016-02-22 downloaded from the CCDC.
;
_cell_angle_alpha 90
_cell_angle_beta 90
_cell_angle_gamma 90
_cell_formula_units_Z 4
_cell_length_a 13.9915(6)
_cell_length_b 19.1005(8)
_cell_length_c 19.0658(7)
_cell_measurement_reflns_used 2229
_cell_measurement_temperature 294(2)
_cell_measurement_theta_max 63.6
_cell_measurement_theta_min 3.16
_cell_volume 5095.2(4)
_computing_cell_refinement
;
CrysAlisPro, Agilent Technologies,
Version 1.171.34.49 (release 20-01-2011 CrysAlis171 .NET)
(compiled Jan 20 2011,15:58:25)
;
_computing_data_collection
;
CrysAlisPro, Agilent Technologies,
Version 1.171.34.49 (release 20-01-2011 CrysAlis171 .NET)
(compiled Jan 20 2011,15:58:25)
;
_computing_data_reduction
;
CrysAlisPro, Agilent Technologies,
Version 1.171.34.49 (release 20-01-2011 CrysAlis171 .NET)
(compiled Jan 20 2011,15:58:25)
;
_computing_molecular_graphics 'PLATON (Spek, 2009)'
_computing_publication_material SHELXL-14/6
_computing_structure_solution 'SHELXS-14/6 (Sheldrick, 2014)'
_diffrn_ambient_temperature 294(2)
_diffrn_measured_fraction_theta_full 0.999
_diffrn_measured_fraction_theta_max 0.980
_diffrn_measurement_device_type 'Xcalibur, Sapphire3, Gemini Ultra'
_diffrn_measurement_method '\w scans'
_diffrn_radiation_monochromator Mirror
_diffrn_radiation_type CuK\a
_diffrn_radiation_wavelength 1.54184
_diffrn_reflns_av_R_equivalents 0.1877
_diffrn_reflns_av_unetI/netI 0.1626
_diffrn_reflns_Laue_measured_fraction_full 0.999
_diffrn_reflns_Laue_measured_fraction_max 0.980
_diffrn_reflns_limit_h_max 16
_diffrn_reflns_limit_h_min -15
_diffrn_reflns_limit_k_max 22
_diffrn_reflns_limit_k_min -21
_diffrn_reflns_limit_l_max 21
_diffrn_reflns_limit_l_min -12
_diffrn_reflns_number 27221
_diffrn_reflns_point_group_measured_fraction_full 0.999
_diffrn_reflns_point_group_measured_fraction_max 0.980
_diffrn_reflns_theta_full 60.000
_diffrn_reflns_theta_max 63.718
_diffrn_reflns_theta_min 4.552
_diffrn_source 'Enhance Ultra (Cu) X-ray Source'
_diffrn_standards_decay_% 1
_diffrn_standards_interval_time 60
_diffrn_standards_number 2229
_exptl_absorpt_coefficient_mu 3.809
_exptl_absorpt_correction_T_max 0.99
_exptl_absorpt_correction_T_min 0.32
_exptl_absorpt_correction_type analytical
_exptl_absorpt_process_details '(ABSFAC, Clark and Reid, 1998)'
_exptl_crystal_colour Colourless
_exptl_crystal_density_diffrn 1.473
_exptl_crystal_description Plate
_exptl_crystal_F_000 2297.6
_exptl_crystal_recrystallization_method 'Re-crystallisation from solvent: chloroform'
_exptl_crystal_size_max 0.160
_exptl_crystal_size_mid 0.070
_exptl_crystal_size_min 0.030
_refine_diff_density_max 0.221
_refine_diff_density_min -0.214
_refine_diff_density_rms 0.045
_refine_ls_extinction_coef 0.00013(3)
_refine_ls_extinction_expression Fc^*^=kFc[1+0.001xFc^2^\l^3^/sin(2\q)]^-1/4^
_refine_ls_extinction_method 'SHELXL-2014/7 (Sheldrick 2014)'
_refine_ls_goodness_of_fit_ref 0.703
_refine_ls_hydrogen_treatment constr
_refine_ls_matrix_type full
_refine_ls_number_parameters 357
_refine_ls_number_reflns 4130
_refine_ls_number_restraints 6
_refine_ls_restrained_S_all 0.704
_refine_ls_R_factor_all 0.1716
_refine_ls_R_factor_gt 0.0491
_refine_ls_shift/su_max 0.000
_refine_ls_shift/su_mean 0.000
_refine_ls_structure_factor_coef Fsqd
_refine_ls_weighting_details 'w=1/[\s^2^(Fo^2^)+(0.0423P)^2^] where P=(Fo^2^+2Fc^2^)/3'
_refine_ls_weighting_scheme calc
_refine_ls_wR_factor_gt 0.0901
_refine_ls_wR_factor_ref 0.1178
_reflns_Friedel_coverage 0.000
_reflns_number_gt 1275
_reflns_number_total 4130
_reflns_threshold_expression 'I > 2\s(I)'
_cod_data_source_file c5ce02052b2.cif
_cod_data_source_block 12-007
_cod_depositor_comments 'Adding full bibliography for 7224352--7224361.cif.'
_cod_original_formula_sum 'C52.80 H28.80 Cl6.40 N8 O8'
_cod_database_code 7224360
_shelx_shelxl_version_number 2014/7
_shelx_space_group_comment
;
The symmetry employed for this shelxl refinement is uniquely defined
by the following loop, which should always be used as a source of
symmetry information in preference to the above space-group names.
They are only intended as comments.
;
_shelx_estimated_absorpt_t_min 0.581
_shelx_estimated_absorpt_t_max 0.894

loop_
_space_group_symop_operation_xyz
'x, y, z'
'-x+1/2, -y+1/2, z'
'-x, y+1/2, -z+1/2'
'x+1/2, -y, -z+1/2'
'-x, -y, -z'
'x-1/2, y-1/2, -z'
'x, -y-1/2, z-1/2'
'-x-1/2, y, z-1/2'

loop_
_atom_site_label
_atom_site_type_symbol
_atom_site_fract_x
_atom_site_fract_y
_atom_site_fract_z
_atom_site_U_iso_or_equiv
_atom_site_adp_type
_atom_site_occupancy
_atom_site_site_symmetry_order
_atom_site_calc_flag
_atom_site_refinement_flags_posn
_atom_site_refinement_flags_adp
_atom_site_refinement_flags_occupancy
_atom_site_disorder_assembly
_atom_site_disorder_group
Cl14 Cl 0.63043(12) 0.35934(10) -0.28516(9) 0.1317(8) Uani 1 1 d . . . . .
Cl24 Cl 0.11575(12) 0.51681(8) 0.11405(7) 0.0992(6) Uani 1 1 d . . . . .
O1 O 0.1761(2) 0.4115(2) -0.28702(17) 0.1031(15) Uani 1 1 d . . . . .
C1 C 0.1667(4) 0.3970(3) -0.2265(3) 0.0648(16) Uani 1 1 d . . . . .
N1 N 0.2446(3) 0.4050(2) -0.1787(2) 0.0576(11) Uani 1 1 d . . . . .
O2 O 0.1542(3) 0.48039(19) -0.11590(19) 0.0895(13) Uani 1 1 d . . . . .
C2 C 0.2274(4) 0.4463(3) -0.1197(3) 0.0617(15) Uani 1 1 d . . . . .
O3 O 0.0431(3) 0.19232(18) 0.10510(17) 0.1068(16) Uani 1 1 d . . . . .
C3 C 0.0592(4) 0.1831(3) 0.0441(3) 0.0644(16) Uani 1 1 d . . . . .
N2 N 0.0481(3) 0.2400(2) -0.00468(19) 0.0540(11) Uani 1 1 d . . . . .
O4 O -0.0493(3) 0.17494(18) -0.07445(18) 0.0763(12) Uani 1 1 d . . . . .
C4 C -0.0053(4) 0.2291(3) -0.0664(3) 0.0572(14) Uani 1 1 d . . . . .
C11 C -0.0032(4) 0.2841(2) -0.1220(2) 0.0530(13) Uani 1 1 d . . . . .
C12 C 0.0789(4) 0.3200(2) -0.1403(2) 0.0510(14) Uani 1 1 d . . . . .
H12 H 0.1338 0.3155 -0.1132 0.061 Uiso 1 1 calc R U . . .
C13 C 0.0791(4) 0.3629(3) -0.1992(2) 0.0535(14) Uani 1 1 d . . . . .
C14 C -0.0042(4) 0.3701(3) -0.2382(2) 0.0627(15) Uani 1 1 d . . . . .
H14 H -0.0037 0.3979 -0.2783 0.075 Uiso 1 1 calc R U . . .
C15 C -0.0872(4) 0.3372(3) -0.2188(3) 0.0691(17) Uani 1 1 d . . . . .
H15 H -0.1434 0.3449 -0.2437 0.083 Uiso 1 1 calc R U . . .
C16 C -0.0863(4) 0.2920(3) -0.1614(3) 0.0667(16) Uani 1 1 d . . . . .
H16 H -0.1411 0.2672 -0.1494 0.080 Uiso 1 1 calc R U . . .
C11A C 0.3389(4) 0.3938(3) -0.2066(2) 0.0562(14) Uani 1 1 d . . . . .
N12A N 0.4045(4) 0.4469(2) -0.1980(2) 0.0805(15) Uani 1 1 d . . . . .
C13A C 0.4943(4) 0.4332(3) -0.2224(3) 0.0774(18) Uani 1 1 d . . . . .
H13A H 0.5421 0.4665 -0.2161 0.093 Uiso 1 1 calc R U . . .
C14A C 0.5155(4) 0.3729(4) -0.2553(3) 0.0695(17) Uani 1 1 d . . . . .
C15A C 0.4461(5) 0.3235(3) -0.2650(3) 0.0733(18) Uani 1 1 d . . . . .
H15A H 0.4600 0.2826 -0.2894 0.088 Uiso 1 1 calc R U . . .
C16A C 0.3573(4) 0.3341(3) -0.2390(2) 0.0565(14) Uani 1 1 d . . . . .
H16A H 0.3101 0.3001 -0.2439 0.068 Uiso 1 1 calc R U . . .
C21 C 0.2020(4) 0.0544(3) -0.0621(3) 0.0555(14) Uani 1 1 d . . . . .
C22 C 0.1554(3) 0.1159(3) -0.0432(2) 0.0512(13) Uani 1 1 d . . . . .
H22 H 0.1630 0.1562 -0.0699 0.061 Uiso 1 1 calc R U . . .
C23 C 0.0973(3) 0.1168(3) 0.0158(2) 0.0534(14) Uani 1 1 d . . . . .
C24 C 0.0825(4) 0.0554(3) 0.0541(2) 0.0622(15) Uani 1 1 d . . . . .
H24 H 0.0428 0.0560 0.0932 0.075 Uiso 1 1 calc R U . . .
C25 C 0.1264(4) -0.0057(3) 0.0343(3) 0.0730(17) Uani 1 1 d . . . . .
H25 H 0.1154 -0.0469 0.0591 0.088 Uiso 1 1 calc R U . . .
C26 C 0.1872(4) -0.0054(3) -0.0231(3) 0.0677(17) Uani 1 1 d . . . . .
H26 H 0.2187 -0.0465 -0.0356 0.081 Uiso 1 1 calc R U . . .
C21A C 0.0662(4) 0.3090(3) 0.0243(2) 0.0509(14) Uani 1 1 d . . . . .
N22A N -0.0089(3) 0.3540(3) 0.0231(2) 0.0779(14) Uani 1 1 d . . . . .
C23A C 0.0090(4) 0.4203(3) 0.0514(2) 0.0665(16) Uani 1 1 d . . . . .
H23A H -0.0384 0.4544 0.0508 0.080 Uiso 1 1 calc R U . . .
C24A C 0.0953(4) 0.4345(3) 0.0795(2) 0.0536(14) Uani 1 1 d . . . . .
C25A C 0.1667(4) 0.3848(3) 0.0795(2) 0.0644(16) Uani 1 1 d . . . . .
H25A H 0.2260 0.3946 0.0991 0.077 Uiso 1 1 calc R U . . .
C26A C 0.1494(4) 0.3226(3) 0.0510(2) 0.0470(13) Uani 1 1 d . . . . .
H26A H 0.1971 0.2888 0.0501 0.056 Uiso 1 1 calc R U . . .
Cl1S Cl 0.3169(7) 0.6945(6) -0.1046(4) 0.128(2) Uani 0.4 1 d D . P A -1
Cl2S Cl 0.2177(15) 0.7965(9) -0.0622(7) 0.358(12) Uani 0.4 1 d D . P A -1
Cl3S Cl 0.2466(4) 0.7019(3) 0.0231(2) 0.156(3) Uani 0.4 1 d D . P A -1
C1S C 0.219(2) 0.7110(17) -0.0600(13) 0.37(4) Uiso 0.4 1 d D . P A -1
H1S H 0.1611 0.6872 -0.0759 0.440 Uiso 0.4 1 calc R U P A -1

loop_
_atom_site_aniso_label
_atom_site_aniso_U_11
_atom_site_aniso_U_22
_atom_site_aniso_U_33
_atom_site_aniso_U_23
_atom_site_aniso_U_13
_atom_site_aniso_U_12
Cl14 0.0980(13) 0.1709(18) 0.1263(14) 0.0370(13) 0.0485(11) 0.0517(13)
Cl24 0.1361(15) 0.0730(10) 0.0885(11) -0.0251(9) 0.0112(11) -0.0082(10)
O1 0.072(3) 0.182(5) 0.055(2) 0.040(3) -0.006(2) -0.008(3)
C1 0.072(4) 0.070(4) 0.052(3) 0.010(3) -0.003(3) 0.014(3)
N1 0.058(3) 0.067(3) 0.047(3) 0.003(2) 0.002(3) 0.010(3)
O2 0.083(3) 0.080(3) 0.106(3) -0.018(2) -0.005(3) 0.031(3)
C2 0.067(4) 0.054(4) 0.065(4) 0.006(3) 0.009(4) 0.001(3)
O3 0.203(5) 0.070(3) 0.047(2) 0.005(2) 0.041(3) 0.007(3)
C3 0.087(5) 0.058(4) 0.049(3) 0.011(3) 0.013(3) -0.004(3)
N2 0.065(3) 0.051(3) 0.046(3) -0.006(2) 0.005(2) 0.003(2)
O4 0.079(3) 0.063(3) 0.087(3) 0.003(2) -0.013(2) -0.012(2)
C4 0.053(4) 0.062(4) 0.057(3) -0.010(3) 0.004(3) 0.006(3)
C11 0.055(4) 0.056(4) 0.048(3) -0.006(3) 0.007(3) 0.007(3)
C12 0.052(4) 0.060(4) 0.041(3) -0.005(3) -0.001(2) 0.011(3)
C13 0.057(4) 0.061(4) 0.043(3) 0.001(3) 0.007(3) 0.003(3)
C14 0.070(4) 0.074(4) 0.044(3) -0.003(3) -0.005(3) 0.021(4)
C15 0.057(4) 0.094(5) 0.056(4) -0.007(3) -0.009(3) 0.015(4)
C16 0.060(4) 0.075(4) 0.065(4) -0.012(3) 0.004(3) 0.001(3)
C11A 0.059(4) 0.066(4) 0.044(3) 0.013(3) 0.003(3) 0.005(4)
N12A 0.089(4) 0.079(4) 0.074(3) 0.006(3) 0.018(3) -0.003(3)
C13A 0.062(4) 0.079(5) 0.092(4) 0.011(4) 0.024(4) -0.003(4)
C14A 0.062(4) 0.089(5) 0.057(3) 0.014(4) 0.022(3) 0.029(4)
C15A 0.108(6) 0.056(4) 0.056(4) 0.003(3) -0.012(4) 0.017(4)
C16A 0.056(4) 0.049(4) 0.064(4) -0.002(3) -0.003(3) 0.002(3)
C21 0.064(4) 0.054(4) 0.048(3) 0.005(3) -0.007(3) 0.009(3)
C22 0.060(4) 0.050(4) 0.043(3) 0.005(3) -0.007(3) 0.009(3)
C23 0.068(4) 0.050(4) 0.043(3) -0.003(3) -0.005(3) -0.001(3)
C24 0.078(4) 0.054(4) 0.054(3) 0.012(3) -0.003(3) -0.015(3)
C25 0.102(5) 0.044(4) 0.073(4) 0.012(3) -0.012(4) -0.011(4)
C26 0.081(5) 0.052(4) 0.070(4) 0.008(3) -0.012(3) 0.001(3)
C21A 0.065(4) 0.049(4) 0.039(3) -0.001(3) 0.013(3) 0.010(3)
N22A 0.086(4) 0.083(4) 0.064(3) -0.004(3) 0.004(3) -0.003(3)
C23A 0.069(4) 0.068(4) 0.063(4) -0.004(3) 0.002(3) 0.018(4)
C24A 0.078(4) 0.039(3) 0.043(3) -0.012(3) 0.006(3) -0.006(3)
C25A 0.053(4) 0.084(5) 0.056(3) 0.005(3) 0.008(3) 0.002(4)
C26A 0.039(3) 0.046(4) 0.055(3) -0.003(3) 0.004(3) 0.009(3)
Cl1S 0.114(5) 0.155(6) 0.115(4) -0.003(4) 0.013(4) 0.020(4)
Cl2S 0.39(3) 0.263(15) 0.42(3) -0.062(16) 0.263(19) -0.096(18)
Cl3S 0.122(4) 0.240(7) 0.105(3) -0.003(4) -0.004(4) 0.030(6)

loop_
_atom_type_symbol
_atom_type_description
_atom_type_scat_dispersion_real
_atom_type_scat_dispersion_imag
_atom_type_scat_source
C C 0.0181 0.0091 'International Tables Vol C Tables 4.2.6.8 and 6.1.1.4'
H H 0.0000 0.0000 'International Tables Vol C Tables 4.2.6.8 and 6.1.1.4'
N N 0.0311 0.0180 'International Tables Vol C Tables 4.2.6.8 and 6.1.1.4'
O O 0.0492 0.0322 'International Tables Vol C Tables 4.2.6.8 and 6.1.1.4'
Cl Cl 0.3639 0.7018 'International Tables Vol C Tables 4.2.6.8 and 6.1.1.4'

loop_
_geom_angle_atom_site_label_1
_geom_angle_atom_site_label_2
_geom_angle_atom_site_label_3
_geom_angle
_geom_angle_site_symmetry_3
O1 C1 N1 120.5(5) .
O1 C1 C13 122.1(5) .
N1 C1 C13 117.0(4) .
C2 N1 C1 116.3(5) .
C2 N1 C11A 122.7(5) .
C1 N1 C11A 116.6(4) .
O2 C2 N1 119.8(6) .
O2 C2 C21 121.6(5) 2
N1 C2 C21 118.6(5) 2
O3 C3 N2 119.8(5) .
O3 C3 C23 123.2(5) .
N2 C3 C23 116.8(4) .
C4 N2 C3 119.1(4) .
C4 N2 C21A 123.0(4) .
C3 N2 C21A 114.9(4) .
O4 C4 N2 120.0(5) .
O4 C4 C11 121.3(5) .
N2 C4 C11 118.6(5) .
C12 C11 C16 120.2(5) .
C12 C11 C4 123.0(5) .
C16 C11 C4 116.3(5) .
C11 C12 C13 119.9(5) .
C11 C12 H12 120.1 .
C13 C12 H12 120.1 .
C14 C13 C12 119.3(5) .
C14 C13 C1 117.5(5) .
C12 C13 C1 123.0(5) .
C15 C14 C13 121.3(5) .
C15 C14 H14 119.3 .
C13 C14 H14 119.3 .
C14 C15 C16 119.2(5) .
C14 C15 H15 120.4 .
C16 C15 H15 120.4 .
C11 C16 C15 119.9(5) .
C11 C16 H16 120.1 .
C15 C16 H16 120.1 .
C16A C11A N12A 124.2(5) .
C16A C11A N1 118.6(6) .
N12A C11A N1 117.2(5) .
C13A N12A C11A 115.6(5) .
C14A C13A N12A 121.7(6) .
C14A C13A H13A 119.2 .
N12A C13A H13A 119.2 .
C13A C14A C15A 119.9(6) .
C13A C14A Cl14 119.2(6) .
C15A C14A Cl14 120.9(6) .
C16A C15A C14A 120.0(5) .
C16A C15A H15A 120.0 .
C14A C15A H15A 120.0 .
C11A C16A C15A 118.6(5) .
C11A C16A H16A 120.7 .
C15A C16A H16A 120.7 .
C26 C21 C22 119.2(5) .
C26 C21 C2 119.6(5) 2
C22 C21 C2 121.0(5) 2
C23 C22 C21 119.7(5) .
C23 C22 H22 120.1 .
C21 C22 H22 120.1 .
C22 C23 C24 120.0(5) .
C22 C23 C3 121.2(5) .
C24 C23 C3 118.4(5) .
C25 C24 C23 120.3(5) .
C25 C24 H24 119.8 .
C23 C24 H24 119.8 .
C24 C25 C26 119.2(5) .
C24 C25 H25 120.4 .
C26 C25 H25 120.4 .
C21 C26 C25 121.4(5) .
C21 C26 H26 119.3 .
C25 C26 H26 119.3 .
C26A C21A N22A 125.0(5) .
C26A C21A N2 119.3(5) .
N22A C21A N2 115.7(5) .
C21A N22A C23A 115.4(5) .
C24A C23A N22A 119.7(5) .
C24A C23A H23A 120.2 .
N22A C23A H23A 120.2 .
C23A C24A C25A 120.7(5) .
C23A C24A Cl24 118.9(5) .
C25A C24A Cl24 120.4(5) .
C26A C25A C24A 118.9(5) .
C26A C25A H25A 120.5 .
C24A C25A H25A 120.5 .
C21A C26A C25A 120.3(5) .
C21A C26A H26A 119.8 .
C25A C26A H26A 119.8 .
Cl2S C1S Cl1S 101.0(18) .
Cl2S C1S Cl3S 97.6(18) .
Cl1S C1S Cl3S 106.7(17) .
Cl2S C1S H1S 116.3 .
Cl1S C1S H1S 116.3 .
Cl3S C1S H1S 116.3 .

loop_
_geom_bond_atom_site_label_1
_geom_bond_atom_site_label_2
_geom_bond_distance
_geom_bond_site_symmetry_2
Cl14 C14A 1.726(5) .
Cl24 C24A 1.729(5) .
O1 C1 1.194(5) .
C1 N1 1.430(5) .
C1 C13 1.482(6) .
N1 C2 1.395(6) .
N1 C11A 1.439(5) .
O2 C2 1.217(5) .
C2 C21 1.476(6) 2
O3 C3 1.197(5) .
C3 N2 1.438(5) .
C3 C23 1.476(6) .
N2 C4 1.408(5) .
N2 C21A 1.450(6) .
O4 C4 1.214(5) .
C4 C11 1.492(6) .
C11 C12 1.382(6) .
C11 C16 1.393(6) .
C12 C13 1.391(5) .
C12 H12 0.9300 .
C13 C14 1.389(6) .
C14 C15 1.372(6) .
C14 H14 0.9300 .
C15 C16 1.394(6) .
C15 H15 0.9300 .
C16 H16 0.9300 .
C11A C16A 1.322(6) .
C11A N12A 1.377(6) .
N12A C13A 1.366(6) .
C13A C14A 1.345(6) .
C13A H13A 0.9300 .
C14A C15A 1.367(7) .
C15A C16A 1.353(6) .
C15A H15A 0.9300 .
C16A H16A 0.9300 .
C21 C26 1.380(6) .
C21 C22 1.392(6) .
C21 C2 1.476(6) 2
C22 C23 1.388(5) .
C22 H22 0.9300 .
C23 C24 1.397(6) .
C24 C25 1.373(6) .
C24 H24 0.9300 .
C25 C26 1.386(6) .
C25 H25 0.9300 .
C26 H26 0.9300 .
C21A C26A 1.297(6) .
C21A N22A 1.357(6) .
N22A C23A 1.399(6) .
C23A C24A 1.348(6) .
C23A H23A 0.9300 .
C24A C25A 1.378(6) .
C25A C26A 1.328(6) .
C25A H25A 0.9300 .
C26A H26A 0.9300 .
Cl1S C1S 1.64(3) .
Cl2S C1S 1.63(3) .
Cl2S Cl3S 2.464(17) .
Cl3S C1S 1.64(3) .
C1S H1S 0.9800 .

loop_
_geom_hbond_atom_site_label_D
_geom_hbond_atom_site_label_H
_geom_hbond_atom_site_label_A
_geom_hbond_distance_DH
_geom_hbond_distance_HA
_geom_hbond_distance_DA
_geom_hbond_angle_DHA
_geom_hbond_site_symmetry_A
_geom_hbond_publ_flag
C22 H22 N2 0.93 2.59 2.900(6) 100 . yes
C23A H23A O2 0.93 2.39 3.213(6) 147 5_565 yes
C25A H25A O1 0.93 2.59 3.403(6) 147 8_656 yes

loop_
_geom_torsion_atom_site_label_1
_geom_torsion_atom_site_label_2
_geom_torsion_atom_site_label_3
_geom_torsion_atom_site_label_4
_geom_torsion
_geom_torsion_site_symmetry_1
_geom_torsion_site_symmetry_4
O1 C1 N1 C2 124.9(6) . .
C13 C1 N1 C2 -61.8(6) . .
O1 C1 N1 C11A -32.2(8) . .
C13 C1 N1 C11A 141.1(5) . .
C1 N1 C2 O2 -9.5(7) . .
C11A N1 C2 O2 146.0(5) . .
C1 N1 C2 C21 168.5(5) . 2
C11A N1 C2 C21 -36.0(7) . 2
O3 C3 N2 C4 -130.4(5) . .
C23 C3 N2 C4 54.0(6) . .
O3 C3 N2 C21A 30.4(7) . .
C23 C3 N2 C21A -145.2(5) . .
C3 N2 C4 O4 7.6(7) . .
C21A N2 C4 O4 -151.5(5) . .
C3 N2 C4 C11 -170.1(4) . .
C21A N2 C4 C11 30.8(7) . .
O4 C4 C11 C12 -137.6(5) . .
N2 C4 C11 C12 40.0(7) . .
O4 C4 C11 C16 34.7(7) . .
N2 C4 C11 C16 -147.6(4) . .
C16 C11 C12 C13 -1.5(7) . .
C4 C11 C12 C13 170.5(4) . .
C11 C12 C13 C14 1.3(7) . .
C11 C12 C13 C1 -173.3(4) . .
O1 C1 C13 C14 -22.5(8) . .
N1 C1 C13 C14 164.4(4) . .
O1 C1 C13 C12 152.1(5) . .
N1 C1 C13 C12 -21.0(7) . .
C12 C13 C14 C15 1.6(7) . .
C1 C13 C14 C15 176.4(5) . .
C13 C14 C15 C16 -4.2(8) . .
C12 C11 C16 C15 -1.1(7) . .
C4 C11 C16 C15 -173.6(4) . .
C14 C15 C16 C11 3.9(7) . .
C2 N1 C11A C16A 150.0(5) . .
C1 N1 C11A C16A -54.5(6) . .
C2 N1 C11A N12A -30.4(6) . .
C1 N1 C11A N12A 125.1(5) . .
C16A C11A N12A C13A -3.2(7) . .
N1 C11A N12A C13A 177.2(4) . .
C11A N12A C13A C14A 2.8(8) . .
N12A C13A C14A C15A 0.0(8) . .
N12A C13A C14A Cl14 179.7(4) . .
C13A C14A C15A C16A -2.6(8) . .
Cl14 C14A C15A C16A 177.7(4) . .
N12A C11A C16A C15A 0.8(8) . .
N1 C11A C16A C15A -179.6(4) . .
C14A C15A C16A C11A 2.2(8) . .
C26 C21 C22 C23 2.2(7) . .
C2 C21 C22 C23 -173.0(4) 2 .
C21 C22 C23 C24 -2.9(7) . .
C21 C22 C23 C3 170.1(5) . .
O3 C3 C23 C22 -149.3(5) . .
N2 C3 C23 C22 26.1(7) . .
O3 C3 C23 C24 23.8(8) . .
N2 C3 C23 C24 -160.8(4) . .
C22 C23 C24 C25 1.0(8) . .
C3 C23 C24 C25 -172.1(5) . .
C23 C24 C25 C26 1.5(8) . .
C22 C21 C26 C25 0.4(7) . .
C2 C21 C26 C25 175.7(4) 2 .
C24 C25 C26 C21 -2.2(8) . .
C4 N2 C21A C26A -140.7(5) . .
C3 N2 C21A C26A 59.3(6) . .
C4 N2 C21A N22A 41.4(6) . .
C3 N2 C21A N22A -118.5(5) . .
C26A C21A N22A C23A 2.1(8) . .
N2 C21A N22A C23A 179.8(4) . .
C21A N22A C23A C24A -2.3(7) . .
N22A C23A C24A C25A 1.2(7) . .
N22A C23A C24A Cl24 180.0(3) . .
C23A C24A C25A C26A 0.3(7) . .
Cl24 C24A C25A C26A -178.4(4) . .
N22A C21A C26A C25A -0.6(8) . .
N2 C21A C26A C25A -178.2(4) . .
C24A C25A C26A C21A -0.7(7) . .
Cl3S Cl2S C1S Cl1S -109(2) . .
Cl2S Cl3S C1S Cl1S 104(2) . .
